data_1550363
loop_
_publ_author_name
'Suresh, S.'
'Pandi, P.'
'Akilan, R.'
'Kumar, R. Mohan'
'Chakkaravarthi, G.'

_publ_section_title
;
 4-Methylanilinium 2-carboxyacetate
;
_journal_coeditor_code BT4079
_journal_issue 12
_journal_name_full IUCrData
_journal_page_first x181714
_journal_paper_doi 10.1107/S2414314618017145
_journal_volume 3
_journal_year 2018
_chemical_formula_iupac 'C7 H10 N +, C3 H3 O4 -'
_chemical_formula_moiety 'C7 H10 N +, C3 H3 O4 -'
_chemical_formula_sum 'C10 H13 N O4'
_chemical_formula_weight 211.21
_chemical_name_systematic
;
4-Methylanilinium propanedioate
;
_space_group_crystal_system monoclinic
_space_group_IT_number 14
_space_group_name_Hall '-P 2ybc'
_space_group_name_H-M_alt 'P 1 21/c 1'
_symmetry_space_group_name_Hall '-P 2ybc'
_symmetry_space_group_name_H-M 'P 1 21/c 1'
_atom_sites_solution_hydrogens mixed
_audit_creation_method SHELXL-2016/6
_cell_angle_alpha 90
_cell_angle_beta 105.503(7)
_cell_angle_gamma 90
_cell_formula_units_Z 4
_cell_length_a 12.996(3)
_cell_length_b 9.2813(19)
_cell_length_c 8.665(2)
_cell_measurement_reflns_used 2586
_cell_measurement_temperature 295(2)
_cell_measurement_theta_max 27.1
_cell_measurement_theta_min 2.7
_cell_volume 1007.1(4)
_computing_cell_refinement
;
SAINT (Bruker, 2004)
;
_computing_data_collection
;
APEX2 (Bruker, 2004)
;
_computing_data_reduction
;
SAINT (Bruker, 2004)
;
_computing_molecular_graphics
;
PLATON (Spek, 2009)
;
_computing_publication_material
;
SHELXL2016 (Sheldrick, 2015) and PLATON (Spek, 2009)
;
_computing_structure_refinement
;
SHELXL2016 (Sheldrick, 2015b)
;
_computing_structure_solution
;
SHELXT2016 (Sheldrick, 2015a)
;
_diffrn_ambient_temperature 295(2)
_diffrn_measured_fraction_theta_full 0.999
_diffrn_measured_fraction_theta_max 0.999
_diffrn_measurement_device_type 'Bruker Kappa APEXII CCD'
_diffrn_measurement_method '\w and \f scan'
_diffrn_radiation_type MoK\a
_diffrn_radiation_wavelength 0.71073
_diffrn_reflns_av_R_equivalents 0.0308
_diffrn_reflns_av_unetI/netI 0.0335
_diffrn_reflns_limit_h_max 15
_diffrn_reflns_limit_h_min -15
_diffrn_reflns_limit_k_max 10
_diffrn_reflns_limit_k_min -11
_diffrn_reflns_limit_l_max 10
_diffrn_reflns_limit_l_min -10
_diffrn_reflns_number 7352
_diffrn_reflns_theta_full 25.000
_diffrn_reflns_theta_max 25.000
_diffrn_reflns_theta_min 2.732
_exptl_absorpt_coefficient_mu 0.108
_exptl_absorpt_correction_T_max 0.7457
_exptl_absorpt_correction_T_min 0.6784
_exptl_absorpt_correction_type multi-scan
_exptl_absorpt_process_details
;
(SADABS; Bruker, 2004)
;
_exptl_crystal_colour colourless
_exptl_crystal_density_diffrn 1.393
_exptl_crystal_description block
_exptl_crystal_F_000 448
_exptl_crystal_size_max 0.240
_exptl_crystal_size_mid 0.220
_exptl_crystal_size_min 0.180
_refine_diff_density_max 0.206
_refine_diff_density_min -0.193
_refine_ls_extinction_method none
_refine_ls_goodness_of_fit_ref 1.053
_refine_ls_hydrogen_treatment mixed
_refine_ls_matrix_type full
_refine_ls_number_parameters 141
_refine_ls_number_reflns 1766
_refine_ls_number_restraints 1
_refine_ls_restrained_S_all 1.053
_refine_ls_R_factor_all 0.0662
_refine_ls_R_factor_gt 0.0406
_refine_ls_shift/su_max 0.000
_refine_ls_shift/su_mean 0.000
_refine_ls_structure_factor_coef Fsqd
_refine_ls_weighting_details 'w=1/[\s^2^(Fo^2^)+(0.0494P)^2^+0.3929P] where P=(Fo^2^+2Fc^2^)/3'
_refine_ls_weighting_scheme calc
_refine_ls_wR_factor_gt 0.0949
_refine_ls_wR_factor_ref 0.1117
_reflns_number_gt 1282
_reflns_number_total 1766
_reflns_threshold_expression 'I > 2\s(I)'
_cod_data_source_file bt4079sup1.cif
_cod_data_source_block I
_cod_database_code 1550363
_shelx_space_group_comment
;
The symmetry employed for this shelxl refinement is uniquely defined
by the following loop, which should always be used as a source of
symmetry information in preference to the above space-group names.
They are only intended as comments.
;
_shelx_estimated_absorpt_t_min 0.974
_shelx_estimated_absorpt_t_max 0.981

loop_
_space_group_symop_operation_xyz
'x, y, z'
'-x, y+1/2, -z+1/2'
'-x, -y, -z'
'x, -y-1/2, z-1/2'

loop_
_atom_site_type_symbol
_atom_site_label
_atom_site_fract_x
_atom_site_fract_y
_atom_site_fract_z
_atom_site_U_iso_or_equiv
_atom_site_adp_type
_atom_site_calc_flag
_atom_site_occupancy
C C1 0.02784(18) 0.2864(3) 0.8804(3) 0.0459(6) Uani d 1
C C2 0.05733(19) 0.1495(3) 0.9312(3) 0.0575(8) Uani d 1
H H2 0.009107 0.074666 0.896510 0.069 Uiso calc 1
C C3 0.15679(18) 0.1185(2) 1.0327(3) 0.0526(7) Uani d 1
H H3 0.174453 0.024333 1.065946 0.063 Uiso calc 1
C C4 0.22828(15) 0.2265(2) 1.0833(2) 0.0279(5) Uani d 1
C C5 0.20331(19) 0.3638(2) 1.0313(3) 0.0527(7) Uani d 1
H H5 0.252962 0.437536 1.063048 0.063 Uiso calc 1
C C6 0.1029(2) 0.3927(3) 0.9305(3) 0.0654(9) Uani d 1
H H6 0.085992 0.486688 0.895849 0.078 Uiso calc 1
C C7 -0.0826(2) 0.3149(3) 0.7724(4) 0.0721(9) Uani d 1
H H7A -0.083796 0.293072 0.663661 0.108 Uiso calc 1
H H7B -0.100685 0.414418 0.780352 0.108 Uiso calc 1
H H7C -0.133570 0.255254 0.804694 0.108 Uiso calc 1
C C8 0.40281(15) -0.05466(19) 0.8494(2) 0.0235(5) Uani d 1
C C9 0.38105(16) -0.1849(2) 0.9427(2) 0.0268(5) Uani d 1
H H9A 0.424395 -0.176610 1.052432 0.032 Uiso calc 1
H H9B 0.306807 -0.182213 0.944691 0.032 Uiso calc 1
C C10 0.40283(16) -0.32853(19) 0.8784(2) 0.0253(5) Uani d 1
N N1 0.33326(13) 0.19495(17) 1.1900(2) 0.0309(4) Uani d 1
H H1A 0.331546 0.109900 1.236679 0.046 Uiso calc 1
H H1B 0.350879 0.263146 1.264632 0.046 Uiso calc 1
H H1C 0.381413 0.192567 1.133796 0.046 Uiso calc 1
O O1 0.37677(11) 0.06550(14) 0.89126(17) 0.0345(4) Uani d 1
O O2 0.44594(12) -0.07617(13) 0.73668(17) 0.0327(4) Uani d 1
O O3 0.50449(11) -0.35675(14) 0.90227(17) 0.0325(4) Uani d 1
H H3A 0.5173(18) -0.4328(17) 0.852(2) 0.049 Uiso d 1
O O4 0.33156(11) -0.41000(15) 0.81073(19) 0.0395(4) Uani d 1

loop_
_atom_site_aniso_label
_atom_site_aniso_U_11
_atom_site_aniso_U_22
_atom_site_aniso_U_33
_atom_site_aniso_U_12
_atom_site_aniso_U_13
_atom_site_aniso_U_23
C1 0.0363(13) 0.0460(14) 0.0477(15) 0.0015(11) -0.0024(11) 0.0024(11)
C2 0.0397(14) 0.0407(15) 0.080(2) -0.0133(11) -0.0052(14) 0.0067(13)
C3 0.0361(13) 0.0300(12) 0.081(2) -0.0041(10) -0.0025(13) 0.0090(12)
C4 0.0252(11) 0.0264(11) 0.0320(11) 0.0024(8) 0.0073(9) 0.0001(9)
C5 0.0493(15) 0.0311(13) 0.0623(17) -0.0078(11) -0.0119(13) 0.0033(12)
C6 0.0616(17) 0.0336(14) 0.078(2) 0.0027(12) -0.0207(16) 0.0105(13)
C7 0.0498(17) 0.0668(19) 0.081(2) 0.0030(14) -0.0155(16) 0.0079(16)
C8 0.0224(10) 0.0206(10) 0.0247(10) -0.0008(8) 0.0011(9) -0.0013(8)
C9 0.0299(11) 0.0232(10) 0.0291(11) 0.0002(8) 0.0111(9) -0.0007(8)
C10 0.0309(11) 0.0205(10) 0.0255(11) -0.0024(9) 0.0094(9) 0.0054(8)
N1 0.0274(9) 0.0244(9) 0.0410(11) -0.0006(7) 0.0090(8) 0.0020(8)
O1 0.0441(9) 0.0204(7) 0.0398(9) 0.0065(6) 0.0122(7) -0.0011(6)
O2 0.0465(9) 0.0232(7) 0.0331(8) -0.0009(6) 0.0187(7) 0.0001(6)
O3 0.0338(8) 0.0205(7) 0.0441(9) -0.0009(6) 0.0121(7) -0.0032(6)
O4 0.0361(9) 0.0257(8) 0.0530(10) -0.0061(7) 0.0056(8) -0.0073(7)

loop_
_atom_type_symbol
_atom_type_description
_atom_type_scat_dispersion_real
_atom_type_scat_dispersion_imag
_atom_type_scat_source
C C 0.0033 0.0016 'International Tables Vol C Tables 4.2.6.8 and 6.1.1.4'
H H 0.0000 0.0000 'International Tables Vol C Tables 4.2.6.8 and 6.1.1.4'
N N 0.0061 0.0033 'International Tables Vol C Tables 4.2.6.8 and 6.1.1.4'
O O 0.0106 0.0060 'International Tables Vol C Tables 4.2.6.8 and 6.1.1.4'

loop_
_geom_angle_atom_site_label_1
_geom_angle_atom_site_label_2
_geom_angle_atom_site_label_3
_geom_angle
C2 C1 C6 116.8(2)
C2 C1 C7 120.0(2)
C6 C1 C7 123.1(2)
C1 C2 C3 122.1(2)
C1 C2 H2 118.9
C3 C2 H2 118.9
C4 C3 C2 119.6(2)
C4 C3 H3 120.2
C2 C3 H3 120.2
C3 C4 C5 120.2(2)
C3 C4 N1 120.01(18)
C5 C4 N1 119.81(18)
C4 C5 C6 119.3(2)
C4 C5 H5 120.4
C6 C5 H5 120.4
C1 C6 C5 122.0(2)
C1 C6 H6 119.0
C5 C6 H6 119.0
C1 C7 H7A 109.5
C1 C7 H7B 109.5
H7A C7 H7B 109.5
C1 C7 H7C 109.5
H7A C7 H7C 109.5
H7B C7 H7C 109.5
O1 C8 O2 125.19(18)
O1 C8 C9 116.89(18)
O2 C8 C9 117.92(16)
C10 C9 C8 115.34(16)
C10 C9 H9A 108.4
C8 C9 H9A 108.4
C10 C9 H9B 108.4
C8 C9 H9B 108.4
H9A C9 H9B 107.5
O4 C10 O3 123.91(18)
O4 C10 C9 122.39(18)
O3 C10 C9 113.70(16)
C4 N1 H1A 109.5
C4 N1 H1B 109.5
H1A N1 H1B 109.5
C4 N1 H1C 109.5
H1A N1 H1C 109.5
H1B N1 H1C 109.5
C10 O3 H3A 113.8(16)

loop_
_geom_bond_atom_site_label_1
_geom_bond_atom_site_label_2
_geom_bond_distance
C1 C2 1.366(3)
C1 C6 1.373(3)
C1 C7 1.513(3)
C2 C3 1.385(3)
C2 H2 0.9300
C3 C4 1.357(3)
C3 H3 0.9300
C4 C5 1.362(3)
C4 N1 1.459(2)
C5 C6 1.389(3)
C5 H5 0.9300
C6 H6 0.9300
C7 H7A 0.9600
C7 H7B 0.9600
C7 H7C 0.9600
C8 O1 1.247(2)
C8 O2 1.265(2)
C8 C9 1.522(3)
C9 C10 1.501(3)
C9 H9A 0.9700
C9 H9B 0.9700
C10 O4 1.218(2)
C10 O3 1.308(2)
N1 H1A 0.8900
N1 H1B 0.8900
N1 H1C 0.8900
O3 H3A 0.868(10)

loop_
_geom_hbond_atom_site_label_D
_geom_hbond_atom_site_label_H
_geom_hbond_atom_site_label_A
_geom_hbond_site_symmetry_A
_geom_hbond_distance_DH
_geom_hbond_distance_HA
_geom_hbond_distance_DA
_geom_hbond_angle_DHA
_geom_hbond_publ_flag
N1 H1A O4 4_556 0.89 1.96 2.846(2) 172 y
N1 H1B O1 4_566 0.89 1.91 2.789(2) 169 y
N1 H1C O1 . 0.89 2.40 3.041(2) 130 y
N1 H1C O2 3_657 0.89 2.47 2.980(2) 117 y
N1 H1C O3 3_657 0.89 2.21 2.871(2) 131 y
O3 H3A O2 2_646 0.868(10) 1.670(10) 2.5350(19) 175(2) y

loop_
_geom_torsion_atom_site_label_1
_geom_torsion_atom_site_label_2
_geom_torsion_atom_site_label_3
_geom_torsion_atom_site_label_4
_geom_torsion
C6 C1 C2 C3 2.1(4)
C7 C1 C2 C3 -178.7(3)
C1 C2 C3 C4 -0.5(5)
C2 C3 C4 C5 -1.6(4)
C2 C3 C4 N1 -179.9(2)
C3 C4 C5 C6 2.1(4)
N1 C4 C5 C6 -179.6(2)
C2 C1 C6 C5 -1.6(5)
C7 C1 C6 C5 179.2(3)
C4 C5 C6 C1 -0.4(5)
O1 C8 C9 C10 173.92(16)
O2 C8 C9 C10 -6.4(2)
C8 C9 C10 O4 -107.8(2)
C8 C9 C10 O3 72.3(2)

_cod_database_fobs_code 1550363
